data_4512558
loop_
_publ_author_name
'Prasad, Karothu Durga'
'Cherukuvada, Suryanarayan'
'Ganduri, Ramesh'
'Stephen, L. Devaraj'
'Perumalla, Sravankumar'
'Guru Row, Tayur N.'

_publ_section_title
;
 Differential Cocrystallization Behavior of Isomeric Pyridine Carboxamides
 toward Antitubercular Drug Pyrazinoic Acid
;
_journal_issue 2
_journal_name_full 'Crystal Growth &amp; Design'
_journal_page_first 858
_journal_paper_doi 10.1021/cg501642m
_journal_volume 15
_journal_year 2015
_chemical_formula_sum 'C11 H10 N4 O3'
_chemical_formula_weight 246.23
_chemical_name_systematic
;
 ?
;
_space_group_IT_number 2
_symmetry_cell_setting triclinic
_symmetry_space_group_name_Hall '-P 1'
_symmetry_space_group_name_H-M 'P -1'
_atom_sites_solution_hydrogens geom
_atom_sites_solution_primary direct
_atom_sites_solution_secondary difmap
_audit_creation_method SHELXL-97
_cell_angle_alpha 76.952(5)
_cell_angle_beta 77.240(5)
_cell_angle_gamma 61.961(6)
_cell_formula_units_Z 2
_cell_length_a 7.7932(5)
_cell_length_b 8.0164(5)
_cell_length_c 10.2555(7)
_cell_measurement_temperature 100(2)
_cell_volume 545.97(7)
_computing_structure_refinement 'SHELXL-97 (Sheldrick, 1997)'
_diffrn_ambient_temperature 100(2)
_diffrn_measured_fraction_theta_full 1.000
_diffrn_measured_fraction_theta_max 1.000
_diffrn_radiation_monochromator graphite
_diffrn_radiation_source 'fine-focus sealed tube'
_diffrn_radiation_type MoK\a
_diffrn_radiation_wavelength 0.71073
_diffrn_reflns_av_R_equivalents 0.0258
_diffrn_reflns_av_sigmaI/netI 0.0243
_diffrn_reflns_limit_h_max 9
_diffrn_reflns_limit_h_min -9
_diffrn_reflns_limit_k_max 9
_diffrn_reflns_limit_k_min -9
_diffrn_reflns_limit_l_max 12
_diffrn_reflns_limit_l_min -12
_diffrn_reflns_number 6928
_diffrn_reflns_theta_full 26.00
_diffrn_reflns_theta_max 26.00
_diffrn_reflns_theta_min 2.91
_exptl_absorpt_coefficient_mu 0.113
_exptl_absorpt_correction_T_max 0.9777
_exptl_absorpt_correction_T_min 0.9669
_exptl_absorpt_correction_type multi-scan
_exptl_crystal_colour colorless
_exptl_crystal_density_diffrn 1.498
_exptl_crystal_density_method 'not measured'
_exptl_crystal_description Plate
_exptl_crystal_F_000 256
_exptl_crystal_size_max 0.30
_exptl_crystal_size_mid 0.20
_exptl_crystal_size_min 0.20
_refine_diff_density_max 0.249
_refine_diff_density_min -0.272
_refine_diff_density_rms 0.044
_refine_ls_extinction_method none
_refine_ls_goodness_of_fit_ref 1.066
_refine_ls_hydrogen_treatment mixed
_refine_ls_matrix_type full
_refine_ls_number_parameters 175
_refine_ls_number_reflns 2141
_refine_ls_number_restraints 0
_refine_ls_restrained_S_all 1.066
_refine_ls_R_factor_all 0.0417
_refine_ls_R_factor_gt 0.0360
_refine_ls_shift/su_max 0.000
_refine_ls_shift/su_mean 0.000
_refine_ls_structure_factor_coef Fsqd
_refine_ls_weighting_details 'calc w=1/[\s^2^(Fo^2^)+(0.0479P)^2^+0.1583P] where P=(Fo^2^+2Fc^2^)/3'
_refine_ls_weighting_scheme calc
_refine_ls_wR_factor_gt 0.0958
_refine_ls_wR_factor_ref 0.1004
_reflns_number_gt 1861
_reflns_number_total 2141
_reflns_threshold_expression >2sigma(I)
_cod_data_source_file POA-INAM-alfa.cif
_cod_data_source_block POA_INAM_Alfa
_cod_depositor_comments
;
The following automatic conversions were performed:

'_symmetry_cell_setting' value 'Triclinic' changed to 'triclinic'
according to
/home/saulius/struct/COD-crude-data--automatic-downloads/rss-feeds/ACS/lib/dictionaries/cif_core.dic
dictionary named 'cif_core.dic' version 2.4.2 from 2011-04-26.

Automatic conversion script
Id: cif_fix_values 2935 2014-11-11 08:27:57Z andrius 

 Adding full bibliography for 4512557--4512561.cif.
;
_cod_original_cell_volume 545.97(6)
_cod_database_code 4512558

loop_
_symmetry_equiv_pos_as_xyz
'x, y, z'
'-x, -y, -z'

loop_
_atom_site_label
_atom_site_type_symbol
_atom_site_fract_x
_atom_site_fract_y
_atom_site_fract_z
_atom_site_U_iso_or_equiv
_atom_site_adp_type
_atom_site_occupancy
_atom_site_symmetry_multiplicity
_atom_site_calc_flag
_atom_site_refinement_flags
C1 C 1.33678(17) 0.12733(17) -0.11119(12) 0.0145(3) Uani 1 1 d .
C2 C 1.36496(17) -0.01739(17) -0.19549(12) 0.0138(3) Uani 1 1 d .
C3 C 1.53272(19) -0.17859(18) -0.37319(13) 0.0170(3) Uani 1 1 d .
H3 H 1.6310 -0.2060 -0.4467 0.020 Uiso 1 1 calc R
C4 C 1.41455(19) -0.27154(18) -0.34403(13) 0.0181(3) Uani 1 1 d .
H4 H 1.4369 -0.3601 -0.3984 0.022 Uiso 1 1 calc R
C5 C 1.24534(18) -0.10940(17) -0.16738(13) 0.0156(3) Uani 1 1 d .
H5 H 1.1451 -0.0801 -0.0951 0.019 Uiso 1 1 calc R
C6 C 1.07148(17) 0.80407(17) 0.37119(12) 0.0135(3) Uani 1 1 d .
C7 C 1.10592(17) 0.66473(16) 0.27940(12) 0.0134(3) Uani 1 1 d .
C8 C 0.99795(18) 0.56085(17) 0.31566(12) 0.0150(3) Uani 1 1 d .
H8 H 0.9077 0.5785 0.3937 0.018 Uiso 1 1 calc R
C9 C 1.02474(18) 0.43146(18) 0.23570(13) 0.0164(3) Uani 1 1 d .
H9 H 0.9533 0.3607 0.2617 0.020 Uiso 1 1 calc R
C10 C 1.25399(18) 0.50644(18) 0.08426(12) 0.0159(3) Uani 1 1 d .
H10 H 1.3400 0.4889 0.0041 0.019 Uiso 1 1 calc R
C11 C 1.23698(18) 0.63610(17) 0.16058(12) 0.0149(3) Uani 1 1 d .
H11 H 1.3119 0.7033 0.1331 0.018 Uiso 1 1 calc R
N1 N 1.50977(15) -0.05129(15) -0.29922(10) 0.0159(2) Uani 1 1 d .
N2 N 1.27015(16) -0.23893(15) -0.24116(11) 0.0185(3) Uani 1 1 d .
N3 N 1.19425(17) 0.88233(16) 0.34973(11) 0.0179(3) Uani 1 1 d .
N4 N 1.15094(15) 0.40495(15) 0.12151(10) 0.0146(3) Uani 1 1 d .
O1 O 1.19013(12) 0.15907(12) -0.01545(9) 0.0170(2) Uani 1 1 d .
O2 O 1.44525(13) 0.20472(13) -0.13520(9) 0.0209(2) Uani 1 1 d .
O3 O 0.93185(13) 0.83828(13) 0.46262(9) 0.0186(2) Uani 1 1 d .
H3A H 1.299(3) 0.860(2) 0.2840(17) 0.031(4) Uiso 1 1 d .
H3B H 1.164(2) 0.970(2) 0.4061(17) 0.028(4) Uiso 1 1 d .
H1 H 1.170(3) 0.278(3) 0.051(3) 0.091(8) Uiso 1 1 d .

loop_
_atom_site_aniso_label
_atom_site_aniso_U_11
_atom_site_aniso_U_22
_atom_site_aniso_U_33
_atom_site_aniso_U_23
_atom_site_aniso_U_13
_atom_site_aniso_U_12
C1 0.0137(6) 0.0140(6) 0.0148(6) -0.0020(5) -0.0032(5) -0.0049(5)
C2 0.0131(6) 0.0128(6) 0.0138(6) -0.0003(5) -0.0029(5) -0.0044(5)
C3 0.0168(6) 0.0167(6) 0.0149(6) -0.0042(5) 0.0001(5) -0.0054(5)
C4 0.0202(7) 0.0161(6) 0.0182(6) -0.0057(5) -0.0026(5) -0.0067(5)
C5 0.0149(6) 0.0146(6) 0.0161(6) -0.0023(5) -0.0006(5) -0.0060(5)
C6 0.0146(6) 0.0130(6) 0.0121(6) -0.0015(4) -0.0017(5) -0.0056(5)
C7 0.0133(6) 0.0126(6) 0.0131(6) -0.0008(5) -0.0033(5) -0.0044(5)
C8 0.0143(6) 0.0173(6) 0.0134(6) -0.0027(5) 0.0017(5) -0.0082(5)
C9 0.0166(6) 0.0172(6) 0.0175(6) -0.0025(5) 0.0000(5) -0.0102(5)
C10 0.0153(6) 0.0190(6) 0.0135(6) -0.0031(5) 0.0007(5) -0.0085(5)
C11 0.0154(6) 0.0160(6) 0.0157(6) -0.0023(5) -0.0006(5) -0.0095(5)
N1 0.0149(5) 0.0159(5) 0.0161(5) -0.0028(4) -0.0010(4) -0.0064(4)
N2 0.0189(6) 0.0170(5) 0.0213(6) -0.0048(4) -0.0008(4) -0.0093(5)
N3 0.0200(6) 0.0213(6) 0.0177(6) -0.0092(5) 0.0035(5) -0.0132(5)
N4 0.0147(5) 0.0142(5) 0.0154(5) -0.0033(4) -0.0024(4) -0.0060(4)
O1 0.0176(5) 0.0192(5) 0.0168(5) -0.0073(4) 0.0025(4) -0.0101(4)
O2 0.0187(5) 0.0241(5) 0.0261(5) -0.0108(4) 0.0031(4) -0.0141(4)
O3 0.0212(5) 0.0214(5) 0.0166(5) -0.0079(4) 0.0051(4) -0.0132(4)

loop_
_atom_type_symbol
_atom_type_description
_atom_type_scat_dispersion_real
_atom_type_scat_dispersion_imag
_atom_type_scat_source
C C 0.0033 0.0016 'International Tables Vol C Tables 4.2.6.8 and 6.1.1.4'
H H 0.0000 0.0000 'International Tables Vol C Tables 4.2.6.8 and 6.1.1.4'
N N 0.0061 0.0033 'International Tables Vol C Tables 4.2.6.8 and 6.1.1.4'
O O 0.0106 0.0060 'International Tables Vol C Tables 4.2.6.8 and 6.1.1.4'

loop_
_geom_angle_atom_site_label_1
_geom_angle_atom_site_label_2
_geom_angle_atom_site_label_3
_geom_angle
O2 C1 O1 125.25(11)
O2 C1 C2 121.00(11)
O1 C1 C2 113.75(10)
N1 C2 C5 121.84(11)
N1 C2 C1 116.63(11)
C5 C2 C1 121.53(11)
N1 C3 C4 121.92(12)
N2 C4 C3 122.49(12)
N2 C5 C2 121.92(12)
O3 C6 N3 123.39(11)
O3 C6 C7 118.41(10)
N3 C6 C7 118.20(10)
C8 C7 C11 118.16(11)
C8 C7 C6 117.61(11)
C11 C7 C6 124.23(11)
C9 C8 C7 119.79(11)
N4 C9 C8 121.65(11)
N4 C10 C11 122.29(11)
C10 C11 C7 118.93(11)
C3 N1 C2 116.10(11)
C4 N2 C5 115.73(11)
C9 N4 C10 119.16(10)

loop_
_geom_bond_atom_site_label_1
_geom_bond_atom_site_label_2
_geom_bond_distance
C1 O2 1.2216(15)
C1 O1 1.2956(15)
C1 C2 1.5070(17)
C2 N1 1.3382(16)
C2 C5 1.3885(17)
C3 N1 1.3292(17)
C3 C4 1.3840(18)
C4 N2 1.3309(17)
C5 N2 1.3378(17)
C6 O3 1.2342(15)
C6 N3 1.3290(16)
C6 C7 1.5123(17)
C7 C8 1.3858(17)
C7 C11 1.3917(16)
C8 C9 1.3772(18)
C9 N4 1.3382(16)
C10 N4 1.3383(16)
C10 C11 1.3793(18)

loop_
_geom_torsion_atom_site_label_1
_geom_torsion_atom_site_label_2
_geom_torsion_atom_site_label_3
_geom_torsion_atom_site_label_4
_geom_torsion
O2 C1 C2 N1 -1.98(18)
O1 C1 C2 N1 177.63(10)
O2 C1 C2 C5 178.56(11)
O1 C1 C2 C5 -1.83(17)
N1 C3 C4 N2 0.5(2)
N1 C2 C5 N2 1.01(19)
C1 C2 C5 N2 -179.56(11)
O3 C6 C7 C8 -9.83(16)
N3 C6 C7 C8 169.68(11)
O3 C6 C7 C11 169.40(11)
N3 C6 C7 C11 -11.09(18)
C11 C7 C8 C9 1.04(18)
C6 C7 C8 C9 -179.68(11)
C7 C8 C9 N4 -1.15(19)
N4 C10 C11 C7 -1.03(19)
C8 C7 C11 C10 0.00(18)
C6 C7 C11 C10 -179.22(11)
C4 C3 N1 C2 -0.42(18)
C5 C2 N1 C3 -0.27(18)
C1 C2 N1 C3 -179.73(10)
C3 C4 N2 C5 0.25(19)
C2 C5 N2 C4 -0.95(18)
C8 C9 N4 C10 0.14(18)
C11 C10 N4 C9 0.96(18)
